data_4319997
loop_
_publ_author_name
'Eringathodi Suresh'
'Kamla Boopalan'
'Raksh Vir Jasra'
'Mohan Madhav Bhadbhade'

_publ_section_title
;
 Synthesis and Single Crystal Investigation of Two-Dimensional Rectangular
 Network [M(4,4'-bpy) (Phth)(H2O)]n.2H2O with Small Neutral Cavities
;
_journal_name_full 'Inorganic Chemistry'
_journal_page_first 4078
_journal_page_last 4080
_journal_paper_doi 10.1021/ic000434v
_journal_volume 40
_journal_year 2001
_chemical_formula_sum 'C18 H20 Co N2 O8'
_chemical_formula_weight 451.29
_chemical_name_systematic
; 
? 
;
_space_group_IT_number 13
_symmetry_cell_setting monoclinic
_symmetry_space_group_name_Hall '-P 2yac'
_symmetry_space_group_name_H-M 'P 1 2/n 1'
_atom_sites_solution_hydrogens geom
_atom_sites_solution_primary direct
_atom_sites_solution_secondary difmap
_audit_creation_method SHELXL-97
_cell_angle_alpha 90.00
_cell_angle_beta 92.51(2)
_cell_angle_gamma 90.00
_cell_formula_units_Z 2
_cell_length_a 7.596(3)
_cell_length_b 11.309(3)
_cell_length_c 10.770(2)
_cell_measurement_reflns_used 25
_cell_measurement_temperature 293(2)
_cell_measurement_theta_max 11
_cell_measurement_theta_min 8
_cell_volume 924.3(5)
_computing_cell_refinement CAD4-PC
_computing_data_collection CAD4-PC
_computing_data_reduction NRCVAX
_computing_molecular_graphics 'PLUTON, ORTEP'
_computing_publication_material SHELXL-97
_computing_structure_refinement 'SHELXL-97 (Sheldrick, 1997)'
_computing_structure_solution 'SHELXS-97 (Sheldrick, 1990)'
_diffrn_ambient_temperature 293(2)
_diffrn_measured_fraction_theta_full 0.945
_diffrn_measured_fraction_theta_max 0.945
_diffrn_measurement_device_type 'Enraf-Nonius CAD4'
_diffrn_measurement_method 'omega-two theta'
_diffrn_radiation_monochromator graphite
_diffrn_radiation_source 'fine-focus sealed tube'
_diffrn_radiation_type MoK\a
_diffrn_radiation_wavelength 0.70930
_diffrn_reflns_av_R_equivalents 0.0000
_diffrn_reflns_av_sigmaI/netI 0.0391
_diffrn_reflns_limit_h_max 8
_diffrn_reflns_limit_h_min -9
_diffrn_reflns_limit_k_max 13
_diffrn_reflns_limit_k_min 0
_diffrn_reflns_limit_l_max 12
_diffrn_reflns_limit_l_min 0
_diffrn_reflns_number 1629
_diffrn_reflns_theta_full 24.93
_diffrn_reflns_theta_max 24.93
_diffrn_reflns_theta_min 2.61
_diffrn_standards_interval_time 1h
_diffrn_standards_number 3
_exptl_absorpt_coefficient_mu 0.980
_exptl_absorpt_correction_T_max 0.998
_exptl_absorpt_correction_T_min 0.517
_exptl_absorpt_correction_type 'empirical absorption correction(NRCVAX)'
_exptl_crystal_colour orange
_exptl_crystal_density_diffrn 1.622
_exptl_crystal_density_method 'not measured'
_exptl_crystal_description plate
_exptl_crystal_F_000 466
_exptl_crystal_size_max 0.20
_exptl_crystal_size_mid 0.16
_exptl_crystal_size_min 0.10
_refine_diff_density_max 0.702
_refine_diff_density_min -1.584
_refine_diff_density_rms 0.126
_refine_ls_extinction_method none
_refine_ls_goodness_of_fit_ref 0.998
_refine_ls_hydrogen_treatment mixed
_refine_ls_matrix_type full
_refine_ls_number_parameters 174
_refine_ls_number_reflns 1629
_refine_ls_number_restraints 0
_refine_ls_restrained_S_all 0.998
_refine_ls_R_factor_all 0.0706
_refine_ls_R_factor_gt 0.0541
_refine_ls_shift/su_max 0.000
_refine_ls_shift/su_mean 0.000
_refine_ls_structure_factor_coef Fsqd
_refine_ls_weighting_details 'w=1/[\s^2^(Fo^2^)+(0.1160P)^2^+0.0000P] where P=(Fo^2^+2Fc^2^)/3'
_refine_ls_weighting_scheme calc
_refine_ls_wR_factor_gt 0.1383
_refine_ls_wR_factor_ref 0.1477
_reflns_number_gt 1300
_reflns_number_total 1629
_reflns_threshold_expression >2sigma(I)
_cod_data_source_file ic000434v_1.cif
_cod_data_source_block 001jas_[co(44bpy)(phth)].2H2O_complex-1a
_cod_depositor_comments
;
The following automatic conversions were performed:

'_refine_ls_weighting_scheme' value 'calc
w=1/[\s^2^(Fo^2^)+(0.1160P)^2^+0.0000P] where P=(Fo^2^+2Fc^2^)/3' was
changed to 'calc'. New tag '_refine_ls_weighting_details' was
created. The value of the new tag was set to
'w=1/[\s^2^(Fo^2^)+(0.1160P)^2^+0.0000P] where P=(Fo^2^+2Fc^2^)/3'.

Automatic conversion script
Id: cif_fix_values 3143 2015-03-26 13:38:13Z robertas 
;
_cod_database_code 4319997

loop_
_symmetry_equiv_pos_as_xyz
'x, y, z'
'-x+1/2, y, -z+1/2'
'-x, -y, -z'
'x-1/2, -y, z-1/2'

loop_
_atom_site_label
_atom_site_type_symbol
_atom_site_fract_x
_atom_site_fract_y
_atom_site_fract_z
_atom_site_U_iso_or_equiv
_atom_site_adp_type
_atom_site_occupancy
_atom_site_calc_flag
_atom_site_refinement_flags
_atom_site_disorder_assembly
_atom_site_disorder_group
Co1 Co 0.7500 0.72021(6) 0.7500 0.0187(3) Uani 1 d S . .
N2 N 0.7500 0.5313(4) 0.7500 0.0236(10) Uani 1 d S . .
C7 C 1.1296(5) 0.7269(3) 0.6394(4) 0.0220(8) Uani 1 d . . .
N1 N 0.7500 0.9069(4) 0.7500 0.0204(10) Uani 1 d S . .
C1 C 0.8151(5) 0.9700(4) 0.8471(4) 0.0258(9) Uani 1 d . . .
O1 O 0.9655(3) 0.7088(2) 0.6296(3) 0.0293(7) Uani 1 d . . .
C5 C 0.6022(5) 0.4697(3) 0.7277(4) 0.0274(10) Uani 1 d . . .
O1W O 0.5835(4) 0.7181(2) 0.5873(3) 0.0242(6) Uani 1 d . . .
O2 O 1.2420(4) 0.6590(3) 0.6000(3) 0.0406(9) Uani 1 d . . .
C3 C 0.7500 1.1548(5) 0.7500 0.0232(12) Uani 1 d S . .
C8 C 1.1911(5) 0.8407(3) 0.6988(3) 0.0180(8) Uani 1 d . . .
C2 C 0.8179(5) 1.0917(4) 0.8506(4) 0.0262(9) Uani 1 d . . .
C9 C 1.1384(5) 0.9474(4) 0.6468(4) 0.0298(10) Uani 1 d . . .
C4 C 0.7500 1.2848(5) 0.7500 0.0232(12) Uani 1 d S . .
C6 C 0.5968(5) 0.3486(4) 0.7241(4) 0.0269(9) Uani 1 d . . .
C10 C 1.1947(6) 1.0527(4) 0.6976(5) 0.0378(11) Uani 1 d . . .
O2W O 0.7848(5) 0.5874(4) 0.4367(4) 0.0434(9) Uani 1 d . . .
H1 H 0.847(7) 0.929(5) 0.917(5) 0.043(14) Uiso 1 d . . .
H10 H 1.161(7) 1.117(5) 0.663(5) 0.053(17) Uiso 1 d . . .
H1O1 H 0.482(8) 0.715(5) 0.589(6) 0.056(19) Uiso 1 d . . .
H2 H 0.849(6) 1.137(4) 0.918(5) 0.041(13) Uiso 1 d . . .
H6 H 0.494(5) 0.319(4) 0.706(4) 0.024(11) Uiso 1 d . . .
H2O1 H 0.621(6) 0.677(4) 0.534(4) 0.028(13) Uiso 1 d . . .
H5 H 0.501(6) 0.509(4) 0.713(4) 0.028(11) Uiso 1 d . . .
H9 H 1.062(7) 0.943(4) 0.578(5) 0.048(15) Uiso 1 d . . .
H2O2 H 0.798(11) 0.514(7) 0.418(7) 0.10(3) Uiso 1 d . . .
H1O2 H 0.853(8) 0.602(5) 0.478(6) 0.05(2) Uiso 1 d . . .

loop_
_atom_site_aniso_label
_atom_site_aniso_U_11
_atom_site_aniso_U_22
_atom_site_aniso_U_33
_atom_site_aniso_U_23
_atom_site_aniso_U_13
_atom_site_aniso_U_12
Co1 0.0139(4) 0.0156(4) 0.0265(5) 0.000 -0.0014(3) 0.000
N2 0.019(2) 0.018(2) 0.034(3) 0.000 -0.004(2) 0.000
C7 0.0164(18) 0.026(2) 0.023(2) -0.0061(16) -0.0014(15) -0.0006(15)
N1 0.020(2) 0.017(2) 0.024(2) 0.000 0.0015(19) 0.000
C1 0.029(2) 0.0225(19) 0.026(2) 0.0010(17) -0.0018(18) 0.0002(17)
O1 0.0146(13) 0.0364(16) 0.0364(17) -0.0084(13) -0.0027(12) -0.0036(11)
C5 0.019(2) 0.0185(18) 0.044(3) 0.0043(17) -0.0020(18) 0.0029(16)
O1W 0.0184(16) 0.0248(14) 0.0292(16) -0.0068(13) -0.0017(13) 0.0019(12)
O2 0.0181(15) 0.0396(18) 0.064(2) -0.0248(17) 0.0039(15) -0.0012(13)
C3 0.022(3) 0.018(3) 0.030(3) 0.000 0.005(2) 0.000
C8 0.0112(16) 0.0219(18) 0.0213(19) 0.0013(15) 0.0039(14) -0.0004(14)
C2 0.030(2) 0.0208(19) 0.028(2) -0.0028(17) -0.0021(18) -0.0017(16)
C9 0.017(2) 0.037(2) 0.035(2) 0.0086(18) 0.0035(18) 0.0053(17)
C4 0.024(3) 0.020(3) 0.025(3) 0.000 0.000(2) 0.000
C6 0.019(2) 0.0206(19) 0.040(2) 0.0007(17) -0.0039(18) -0.0032(16)
C10 0.035(3) 0.020(2) 0.059(3) 0.013(2) 0.014(2) 0.0054(18)
O2W 0.0297(19) 0.056(2) 0.044(2) -0.0236(18) -0.0061(17) 0.0049(17)

loop_
_atom_type_symbol
_atom_type_description
_atom_type_scat_dispersion_real
_atom_type_scat_dispersion_imag
_atom_type_scat_source
Co Co 0.3494 0.9721 'International Tables Vol C Tables 4.2.6.8 and 6.1.1.4'
O O 0.0106 0.0060 'International Tables Vol C Tables 4.2.6.8 and 6.1.1.4'
N N 0.0061 0.0033 'International Tables Vol C Tables 4.2.6.8 and 6.1.1.4'
C C 0.0033 0.0016 'International Tables Vol C Tables 4.2.6.8 and 6.1.1.4'
H H 0.0000 0.0000 'International Tables Vol C Tables 4.2.6.8 and 6.1.1.4'

loop_
_geom_angle_atom_site_label_1
_geom_angle_atom_site_label_2
_geom_angle_atom_site_label_3
_geom_angle
_geom_angle_site_symmetry_1
_geom_angle_site_symmetry_3
_geom_angle_publ_flag
N1 Co1 O1W 90.64(8) . 2_656 ?
N1 Co1 O1W 90.64(8) . . ?
O1W Co1 O1W 178.73(16) 2_656 . ?
N1 Co1 O1 93.45(8) . 2_656 ?
O1W Co1 O1 86.73(12) 2_656 2_656 ?
O1W Co1 O1 93.19(12) . 2_656 ?
N1 Co1 O1 93.45(8) . . ?
O1W Co1 O1 93.19(12) 2_656 . ?
O1W Co1 O1 86.73(12) . . ?
O1 Co1 O1 173.10(15) 2_656 . ?
N1 Co1 N2 180.000(1) . . ?
O1W Co1 N2 89.36(8) 2_656 . ?
O1W Co1 N2 89.36(8) . . ?
O1 Co1 N2 86.55(8) 2_656 . ?
O1 Co1 N2 86.55(8) . . ?
C5 N2 C5 117.0(5) . 2_656 ?
C5 N2 Co1 121.5(2) . . ?
C5 N2 Co1 121.5(2) 2_656 . ?
O2 C7 O1 124.4(4) . . ?
O2 C7 C8 118.1(3) . . ?
O1 C7 C8 117.5(3) . . ?
C1 N1 C1 115.8(5) . 2_656 ?
C1 N1 Co1 122.1(2) . . ?
C1 N1 Co1 122.1(2) 2_656 . ?
N1 C1 C2 123.9(4) . . ?
C7 O1 Co1 136.0(3) . . ?
N2 C5 C6 123.4(4) . . ?
C2 C3 C2 117.6(5) 2_656 . ?
C2 C3 C4 121.2(3) 2_656 . ?
C2 C3 C4 121.2(3) . . ?
C9 C8 C8 119.1(3) . 2_756 ?
C9 C8 C7 119.7(4) . . ?
C8 C8 C7 121.0(2) 2_756 . ?
C1 C2 C3 119.4(4) . . ?
C10 C9 C8 121.1(4) . . ?
C6 C4 C6 117.3(5) 1_565 2_666 ?
C6 C4 C3 121.3(2) 1_565 . ?
C6 C4 C3 121.3(2) 2_666 . ?
C5 C6 C4 119.3(4) . 1_545 ?
C9 C10 C10 119.7(3) . 2_756 ?

loop_
_geom_bond_atom_site_label_1
_geom_bond_atom_site_label_2
_geom_bond_distance
_geom_bond_site_symmetry_2
_geom_bond_publ_flag
Co1 N1 2.111(4) . ?
Co1 O1W 2.116(3) 2_656 ?
Co1 O1W 2.116(3) . ?
Co1 O1 2.136(3) 2_656 ?
Co1 O1 2.136(3) . ?
Co1 N2 2.137(5) . ?
N2 C5 1.334(5) . ?
N2 C5 1.334(5) 2_656 ?
C7 O2 1.237(5) . ?
C7 O1 1.263(5) . ?
C7 C8 1.503(5) . ?
N1 C1 1.343(5) . ?
N1 C1 1.343(5) 2_656 ?
C1 C2 1.376(6) . ?
C5 C6 1.371(5) . ?
C3 C2 1.379(5) 2_656 ?
C3 C2 1.379(5) . ?
C3 C4 1.471(7) . ?
C8 C9 1.382(6) . ?
C8 C8 1.390(7) 2_756 ?
C9 C10 1.371(7) . ?
C4 C6 1.387(5) 1_565 ?
C4 C6 1.387(5) 2_666 ?
C6 C4 1.387(5) 1_545 ?
C10 C10 1.377(10) 2_756 ?
